data_7129197
loop_
_publ_author_name
'Shanahan, J. P.'
'Moore, C. M.'
'Kampf, Jeff W.'
'Szymczak, N. K.'

_publ_section_title
;
 Modulation of H<sup>+</sup>/H<sup>-</sup> exchange in iridium-hydride
 2-hydroxypyridine complexes by remote Lewis acids.
;
_journal_issue 88
_journal_name_full 'Chemical communications (Cambridge, England)'
_journal_page_first 11705
_journal_page_last 11708
_journal_paper_doi 10.1039/d1cc04778g
_journal_volume 57
_journal_year 2021
_chemical_formula_moiety 'C51 H42 B Ir N3 O2 P2, 2(C4 H10 O)'
_chemical_formula_sum 'C59 H62 B Ir N3 O4 P2'
_chemical_formula_weight 1142.06
_space_group_crystal_system orthorhombic
_space_group_IT_number 62
_space_group_name_Hall '-P 2ac 2n'
_space_group_name_H-M_alt 'P n m a'
_atom_sites_solution_hydrogens mixed
_atom_sites_solution_primary dual-space
_atom_sites_solution_secondary difmap
_audit_creation_method SHELXL-2018/3
_audit_update_record
;
2021-08-17 deposited with the CCDC.	2021-10-19 downloaded from the CCDC.
;
_cell_angle_alpha 90
_cell_angle_beta 90
_cell_angle_gamma 90
_cell_formula_units_Z 4
_cell_length_a 15.63118(7)
_cell_length_b 23.44856(10)
_cell_length_c 14.12898(8)
_cell_measurement_reflns_used 79038
_cell_measurement_temperature 85(2)
_cell_measurement_theta_max 73.3510
_cell_measurement_theta_min 3.1250
_cell_volume 5178.68(4)
_computing_cell_refinement 'CrysAlisPro 1.171.40.53 (Rigaku OD, 2019)'
_computing_data_collection 'CrystalClear-SM Expert 2.0 r12 (Rigaku, 2011)'
_computing_data_reduction 'CrysAlisPro 1.171.40.53 (Rigaku OD, 2019)'
_computing_molecular_graphics 'Bruker SHELXTL'
_computing_publication_material 'Bruker SHELXTL'
_computing_structure_refinement 'SHELXL-2018/3 (Sheldrick, 2008)'
_computing_structure_solution 'SHELXT (Sheldrick, 2014)'
_diffrn_ambient_temperature 85(2)
_diffrn_measured_fraction_theta_full 1.000
_diffrn_measured_fraction_theta_max 0.994
_diffrn_measurement_device_type 'Rigaku Saturn 944+ CCD'
_diffrn_measurement_method '\w scans'
_diffrn_radiation_type CuK\a
_diffrn_radiation_wavelength 1.54184
_diffrn_reflns_av_R_equivalents 0.0632
_diffrn_reflns_av_unetI/netI 0.0145
_diffrn_reflns_Laue_measured_fraction_full 1.000
_diffrn_reflns_Laue_measured_fraction_max 0.994
_diffrn_reflns_limit_h_max 19
_diffrn_reflns_limit_h_min -19
_diffrn_reflns_limit_k_max 29
_diffrn_reflns_limit_k_min -29
_diffrn_reflns_limit_l_max 17
_diffrn_reflns_limit_l_min -17
_diffrn_reflns_number 158777
_diffrn_reflns_point_group_measured_fraction_full 1.000
_diffrn_reflns_point_group_measured_fraction_max 0.994
_diffrn_reflns_theta_full 67.684
_diffrn_reflns_theta_max 74.030
_diffrn_reflns_theta_min 3.652
_diffrn_source 'micro-focus rotating anode'
_exptl_absorpt_coefficient_mu 5.969
_exptl_absorpt_correction_T_max 1.00000
_exptl_absorpt_correction_T_min 0.71620
_exptl_absorpt_correction_type multi-scan
_exptl_absorpt_process_details
; 
CrysAlisPro 1.171.40.53 (Rigaku Oxford Diffraction, 2019) 
Empirical absorption correction using spherical harmonics, 
 implemented in SCALE3 ABSPACK scaling algorithm. 
;
_exptl_crystal_colour yellow
_exptl_crystal_density_diffrn 1.465
_exptl_crystal_description needle
_exptl_crystal_F_000 2324
_exptl_crystal_size_max 0.120
_exptl_crystal_size_mid 0.070
_exptl_crystal_size_min 0.070
_refine_diff_density_max 1.258
_refine_diff_density_min -1.296
_refine_diff_density_rms 0.099
_refine_ls_extinction_method none
_refine_ls_goodness_of_fit_ref 1.060
_refine_ls_hydrogen_treatment mixed
_refine_ls_matrix_type full
_refine_ls_number_parameters 362
_refine_ls_number_reflns 5373
_refine_ls_number_restraints 22
_refine_ls_restrained_S_all 1.067
_refine_ls_R_factor_all 0.0357
_refine_ls_R_factor_gt 0.0355
_refine_ls_shift/su_max 0.001
_refine_ls_shift/su_mean 0.000
_refine_ls_structure_factor_coef Fsqd
_refine_ls_weighting_details 'w=1/[\s^2^(Fo^2^)+(0.0523P)^2^+11.3361P] where P=(Fo^2^+2Fc^2^)/3'
_refine_ls_weighting_scheme calc
_refine_ls_wR_factor_gt 0.0920
_refine_ls_wR_factor_ref 0.0921
_reflns_Friedel_coverage 0.000
_reflns_number_gt 5327
_reflns_number_total 5373
_reflns_threshold_expression 'I > 2\s(I)'
_cod_data_source_file d1cc04778g2.cif
_cod_data_source_block cm4189
_cod_database_code 7129197
_shelx_shelxl_version_number 2018/3
_shelx_space_group_comment
; 
The symmetry employed for this shelxl refinement is uniquely defined 
by the following loop, which should always be used as a source of 
symmetry information in preference to the above space-group names. 
They are only intended as comments. 
;
_shelx_estimated_absorpt_t_min 0.534
_shelx_estimated_absorpt_t_max 0.680

loop_
_space_group_symop_operation_xyz
'x, y, z'
'-x+1/2, -y, z+1/2'
'-x, y+1/2, -z'
'x+1/2, -y+1/2, -z+1/2'
'-x, -y, -z'
'x-1/2, y, -z-1/2'
'x, -y-1/2, z'
'-x-1/2, y-1/2, z-1/2'

loop_
_atom_site_label
_atom_site_type_symbol
_atom_site_fract_x
_atom_site_fract_y
_atom_site_fract_z
_atom_site_U_iso_or_equiv
_atom_site_adp_type
_atom_site_occupancy
_atom_site_site_symmetry_order
_atom_site_calc_flag
_atom_site_refinement_flags_posn
_atom_site_refinement_flags_adp
_atom_site_refinement_flags_occupancy
_atom_site_disorder_assembly
_atom_site_disorder_group
Ir1 Ir 0.58349(2) 0.750000 0.33514(2) 0.02177(8) Uani 1 2 d DS T P . .
H1A H 0.495(2) 0.750000 0.326(3) 0.016(8) Uiso 1 2 d DS U P . .
H1B H 0.589(3) 0.750000 0.236(3) 0.016(8) Uiso 1 2 d DS U P . .
P1 P 0.57510(5) 0.65218(4) 0.33155(5) 0.02439(18) Uani 1 1 d . . . . .
B1 B 0.7499(4) 0.750000 0.6910(4) 0.0360(12) Uani 1 2 d S T P . .
H1C H 0.785(6) 0.708(4) 0.687(6) 0.043 Uiso 0.5 1 d . U P . .
O1 O 0.8241(2) 0.750000 0.8783(3) 0.0459(9) Uani 1 2 d S T P . .
O2 O 0.7557(2) 0.750000 0.2168(2) 0.0377(8) Uani 1 2 d S T P . .
H2C H 0.703(4) 0.750000 0.212(4) 0.028(14) Uiso 1 2 d S . P . .
N1 N 0.6672(2) 0.750000 0.6242(3) 0.0260(7) Uani 1 2 d S T P . .
N2 N 0.7035(2) 0.750000 0.7884(3) 0.0285(8) Uani 1 2 d S T P . .
N3 N 0.7157(2) 0.750000 0.3722(3) 0.0238(7) Uani 1 2 d S T P . .
C1 C 0.5791(3) 0.750000 0.4823(3) 0.0249(9) Uani 1 2 d S T P . .
C2 C 0.5071(3) 0.750000 0.5412(3) 0.0270(9) Uani 1 2 d S T P . .
H2A H 0.451677 0.750000 0.513546 0.032 Uiso 1 2 calc R U P . .
C3 C 0.5146(3) 0.750000 0.6385(3) 0.0293(9) Uani 1 2 d S T P . .
H3 H 0.465314 0.750000 0.677808 0.035 Uiso 1 2 calc R U P . .
C4 C 0.5966(3) 0.750000 0.6779(4) 0.0304(10) Uani 1 2 d S T P . .
C5 C 0.6176(3) 0.750000 0.7786(3) 0.0282(9) Uani 1 2 d S T P . .
C6 C 0.5642(4) 0.750000 0.8550(4) 0.0425(13) Uani 1 2 d S T P . .
H6 H 0.503790 0.750000 0.848098 0.051 Uiso 1 2 calc R U P . .
C7 C 0.6038(4) 0.750000 0.9450(4) 0.0521(16) Uani 1 2 d S T P . .
H7 H 0.568937 0.750000 1.000112 0.063 Uiso 1 2 calc R U P . .
C8 C 0.6903(3) 0.750000 0.9550(4) 0.0426(12) Uani 1 2 d S T P . .
H8 H 0.714409 0.750000 1.016766 0.051 Uiso 1 2 calc R U P . .
C9 C 0.7453(3) 0.750000 0.8751(3) 0.0323(10) Uani 1 2 d S T P . .
C11 C 0.6592(3) 0.750000 0.5280(3) 0.0248(8) Uani 1 2 d S T P . .
C12 C 0.7360(3) 0.750000 0.4666(3) 0.0274(9) Uani 1 2 d S T P . .
C13 C 0.8201(3) 0.750000 0.4946(3) 0.0415(12) Uani 1 2 d S T P . .
H13 H 0.834758 0.750000 0.559864 0.050 Uiso 1 2 calc R U P . .
C14 C 0.8830(3) 0.750000 0.4255(4) 0.0482(14) Uani 1 2 d S T P . .
H14 H 0.941338 0.750000 0.444421 0.058 Uiso 1 2 calc R U P . .
C15 C 0.8642(4) 0.750000 0.3321(3) 0.0413(12) Uani 1 2 d S T P . .
H15 H 0.907778 0.750000 0.285245 0.050 Uiso 1 2 calc R U P . .
C16 C 0.7779(3) 0.750000 0.3079(3) 0.0309(9) Uani 1 2 d S T P . .
C17 C 0.4783(2) 0.61947(14) 0.3813(2) 0.0304(6) Uani 1 1 d . . . . .
C18 C 0.4022(2) 0.64913(16) 0.3858(3) 0.0354(7) Uani 1 1 d . . . . .
H18 H 0.401419 0.688546 0.370287 0.042 Uiso 1 1 calc R U . . .
C19 C 0.3266(2) 0.62245(18) 0.4125(3) 0.0438(9) Uani 1 1 d . . . . .
H19 H 0.274788 0.643575 0.415442 0.053 Uiso 1 1 calc R U . . .
C20 C 0.3270(3) 0.56505(18) 0.4348(3) 0.0481(9) Uani 1 1 d . . . . .
H20 H 0.275346 0.546338 0.451872 0.058 Uiso 1 1 calc R U . . .
C21 C 0.4030(3) 0.53509(18) 0.4322(3) 0.0506(10) Uani 1 1 d . . . . .
H21 H 0.403746 0.495842 0.448895 0.061 Uiso 1 1 calc R U . . .
C22 C 0.4784(2) 0.56184(15) 0.4055(3) 0.0412(8) Uani 1 1 d . . . . .
H22 H 0.530265 0.540793 0.403613 0.049 Uiso 1 1 calc R U . . .
C23 C 0.5795(2) 0.61539(15) 0.2167(3) 0.0344(7) Uani 1 1 d . . . . .
C24 C 0.6006(4) 0.55788(18) 0.2134(4) 0.0614(13) Uani 1 1 d . . . . .
H24 H 0.616496 0.538344 0.269604 0.074 Uiso 1 1 calc R U . . .
C25 C 0.5983(4) 0.5291(2) 0.1277(4) 0.0759(17) Uani 1 1 d . . . . .
H25 H 0.612449 0.489739 0.125760 0.091 Uiso 1 1 calc R U . . .
C26 C 0.5757(3) 0.5567(2) 0.0453(4) 0.0581(13) Uani 1 1 d . . . . .
H26 H 0.573221 0.536441 -0.012892 0.070 Uiso 1 1 calc R U . . .
C27 C 0.5571(3) 0.6134(2) 0.0484(3) 0.0532(10) Uani 1 1 d . . . . .
H27 H 0.542879 0.633148 -0.008125 0.064 Uiso 1 1 calc R U . . .
C28 C 0.5589(3) 0.64273(17) 0.1347(3) 0.0412(8) Uani 1 1 d . . . . .
H28 H 0.545637 0.682249 0.136082 0.049 Uiso 1 1 calc R U . . .
C29 C 0.6644(2) 0.62107(15) 0.3958(3) 0.0420(8) Uani 1 1 d . . . . .
C30 C 0.6609(3) 0.61373(16) 0.4933(3) 0.0521(11) Uani 1 1 d . . . . .
H30 H 0.608428 0.618352 0.526304 0.063 Uiso 1 1 calc R U . . .
C31 C 0.7368(4) 0.59924(19) 0.5430(4) 0.0762(18) Uani 1 1 d . . . . .
H31 H 0.735541 0.593076 0.609474 0.091 Uiso 1 1 calc R U . . .
C32 C 0.8124(3) 0.5943(2) 0.4935(6) 0.090(2) Uani 1 1 d . . . . .
H32 H 0.863296 0.585340 0.527076 0.108 Uiso 1 1 calc R U . . .
C33 C 0.8166(3) 0.6016(2) 0.3989(6) 0.085(2) Uani 1 1 d . . . . .
H33 H 0.869585 0.597589 0.366578 0.102 Uiso 1 1 calc R U . . .
C34 C 0.7431(3) 0.61500(19) 0.3497(4) 0.0586(13) Uani 1 1 d . . . . .
H34 H 0.745946 0.620226 0.283091 0.070 Uiso 1 1 calc R U . . .
C35 C 0.7290(6) 0.4080(3) 0.3205(4) 0.100(2) Uani 1 1 d . . . A 1
H35A H 0.747400 0.376132 0.279375 0.120 Uiso 1 1 calc R U . A 1
H35B H 0.725859 0.394054 0.386537 0.120 Uiso 1 1 calc R U . A 1
C36 C 0.7905(7) 0.4558(3) 0.3136(5) 0.123(3) Uani 1 1 d . . . A 1
H36A H 0.794654 0.468370 0.247626 0.184 Uiso 1 1 calc R U . A 1
H36B H 0.846823 0.443174 0.335657 0.184 Uiso 1 1 calc R U . A 1
H36C H 0.770687 0.487586 0.353026 0.184 Uiso 1 1 calc R U . A 1
O3 O 0.6575(4) 0.42644(17) 0.2944(3) 0.1052(16) Uani 1 1 d . . . A 1
C37 C 0.5907(5) 0.3829(3) 0.3119(6) 0.101(2) Uani 1 1 d . . . A 1
H37A H 0.609563 0.345847 0.285767 0.121 Uiso 1 1 calc R U . A 1
H37B H 0.582478 0.378240 0.380995 0.121 Uiso 1 1 calc R U . A 1
C38 C 0.5124(5) 0.3987(2) 0.2700(5) 0.0900(19) Uani 1 1 d . . . A 1
H38A H 0.499733 0.438561 0.285290 0.135 Uiso 1 1 calc R U . A 1
H38B H 0.466620 0.374205 0.294208 0.135 Uiso 1 1 calc R U . A 1
H38C H 0.516573 0.394288 0.201127 0.135 Uiso 1 1 calc R U . A 1

loop_
_atom_site_aniso_label
_atom_site_aniso_U_11
_atom_site_aniso_U_22
_atom_site_aniso_U_33
_atom_site_aniso_U_23
_atom_site_aniso_U_13
_atom_site_aniso_U_12
Ir1 0.02618(12) 0.02125(12) 0.01788(12) 0.000 -0.00132(6) 0.000
P1 0.0284(4) 0.0194(4) 0.0253(4) 0.0012(3) -0.0012(3) 0.0001(3)
B1 0.028(3) 0.053(3) 0.026(2) 0.000 -0.005(2) 0.000
O1 0.0259(17) 0.079(3) 0.0333(19) 0.000 -0.0057(14) 0.000
O2 0.041(2) 0.047(2) 0.0255(16) 0.000 0.0087(15) 0.000
N1 0.0222(16) 0.0345(19) 0.0211(17) 0.000 0.0011(14) 0.000
N2 0.0240(17) 0.038(2) 0.0240(18) 0.000 -0.0022(14) 0.000
N3 0.0195(16) 0.0282(17) 0.0239(18) 0.000 0.0001(13) 0.000
C1 0.029(2) 0.029(2) 0.017(2) 0.000 0.0015(15) 0.000
C2 0.0220(19) 0.036(2) 0.023(2) 0.000 -0.0004(16) 0.000
C3 0.021(2) 0.042(2) 0.025(2) 0.000 0.0026(17) 0.000
C4 0.025(2) 0.036(3) 0.030(2) 0.000 0.0036(17) 0.000
C5 0.026(2) 0.038(2) 0.020(2) 0.000 0.0003(17) 0.000
C6 0.029(2) 0.076(4) 0.022(2) 0.000 0.003(2) 0.000
C7 0.040(3) 0.097(5) 0.019(2) 0.000 0.006(2) 0.000
C8 0.036(3) 0.067(4) 0.025(2) 0.000 0.001(2) 0.000
C9 0.031(2) 0.041(3) 0.024(2) 0.000 -0.0034(18) 0.000
C11 0.0183(18) 0.035(2) 0.0208(19) 0.000 -0.0026(15) 0.000
C12 0.028(2) 0.038(2) 0.0161(19) 0.000 -0.0033(16) 0.000
C13 0.029(2) 0.071(4) 0.025(2) 0.000 0.0005(19) 0.000
C14 0.022(2) 0.086(4) 0.037(3) 0.000 0.003(2) 0.000
C15 0.036(3) 0.059(3) 0.029(3) 0.000 0.0103(19) 0.000
C16 0.032(2) 0.034(2) 0.026(2) 0.000 0.0088(18) 0.000
C17 0.0347(16) 0.0315(16) 0.0249(14) 0.0007(12) -0.0018(12) -0.0055(13)
C18 0.0354(16) 0.0392(18) 0.0314(17) 0.0069(14) -0.0014(13) -0.0033(14)
C19 0.0350(17) 0.059(2) 0.0378(19) 0.0097(17) 0.0005(15) -0.0055(17)
C20 0.044(2) 0.059(2) 0.041(2) 0.0063(18) -0.0008(16) -0.0211(18)
C21 0.057(2) 0.037(2) 0.058(3) 0.0074(19) 0.003(2) -0.0147(17)
C22 0.044(2) 0.0312(17) 0.048(2) 0.0046(15) 0.0033(16) -0.0078(15)
C23 0.0362(18) 0.0290(17) 0.0379(19) -0.0065(14) 0.0070(13) -0.0027(12)
C24 0.099(4) 0.030(2) 0.055(3) -0.0069(19) 0.025(3) -0.001(2)
C25 0.120(5) 0.037(2) 0.071(4) -0.020(2) 0.042(3) -0.012(3)
C26 0.065(3) 0.055(3) 0.055(3) -0.030(2) 0.024(2) -0.019(2)
C27 0.058(2) 0.062(3) 0.040(2) -0.021(2) -0.0061(19) 0.000(2)
C28 0.049(2) 0.0389(19) 0.0356(18) -0.0149(16) -0.0082(17) 0.0064(17)
C29 0.0390(18) 0.0293(16) 0.058(2) 0.0111(16) -0.0122(17) -0.0046(14)
C30 0.063(2) 0.0320(18) 0.061(3) 0.0198(17) -0.028(2) -0.0148(17)
C31 0.094(4) 0.043(2) 0.091(4) 0.034(3) -0.048(3) -0.022(2)
C32 0.047(3) 0.061(3) 0.162(7) 0.054(4) -0.038(3) -0.010(2)
C33 0.047(3) 0.058(3) 0.150(6) 0.038(4) -0.016(3) 0.005(2)
C34 0.035(2) 0.037(2) 0.104(4) 0.016(2) 0.000(2) 0.0095(17)
C35 0.191(6) 0.069(4) 0.040(3) -0.002(3) 0.015(4) -0.001(4)
C36 0.218(9) 0.064(4) 0.086(4) -0.006(4) -0.047(6) 0.006(5)
O3 0.185(5) 0.052(2) 0.079(3) 0.020(2) 0.037(3) 0.033(3)
C37 0.152(6) 0.058(4) 0.092(5) 0.013(4) 0.041(4) 0.018(3)
C38 0.131(5) 0.051(3) 0.088(4) 0.028(3) -0.010(4) -0.029(3)

loop_
_atom_type_symbol
_atom_type_description
_atom_type_scat_dispersion_real
_atom_type_scat_dispersion_imag
_atom_type_scat_source
C C 0.0181 0.0091 'International Tables Vol C Tables 4.2.6.8 and 6.1.1.4'
H H 0.0000 0.0000 'International Tables Vol C Tables 4.2.6.8 and 6.1.1.4'
B B 0.0090 0.0039 'International Tables Vol C Tables 4.2.6.8 and 6.1.1.4'
N N 0.0311 0.0180 'International Tables Vol C Tables 4.2.6.8 and 6.1.1.4'
O O 0.0492 0.0322 'International Tables Vol C Tables 4.2.6.8 and 6.1.1.4'
P P 0.2955 0.4335 'International Tables Vol C Tables 4.2.6.8 and 6.1.1.4'
Ir Ir -4.7710 6.5667 'International Tables Vol C Tables 4.2.6.8 and 6.1.1.4'

loop_
_geom_angle_atom_site_label_1
_geom_angle_atom_site_label_2
_geom_angle_atom_site_label_3
_geom_angle
_geom_angle_site_symmetry_1
_geom_angle_site_symmetry_3
_geom_angle_publ_flag
C1 Ir1 N3 77.67(15) . . ?
C1 Ir1 P1 91.157(19) . 7_575 ?
N3 Ir1 P1 93.48(2) . 7_575 ?
C1 Ir1 P1 91.16(2) . . ?
N3 Ir1 P1 93.48(2) . . ?
P1 Ir1 P1 172.98(4) 7_575 . ?
C1 Ir1 H1A 93.7(18) . . ?
N3 Ir1 H1A 171.4(18) . . ?
P1 Ir1 H1A 86.62(4) 7_575 . ?
P1 Ir1 H1A 86.62(4) . . ?
C1 Ir1 H1B 178.2(17) . . ?
N3 Ir1 H1B 100.6(17) . . ?
P1 Ir1 H1B 88.94(10) 7_575 . ?
P1 Ir1 H1B 88.94(10) . . ?
H1A Ir1 H1B 88(2) . . ?
C29 P1 C17 105.89(16) . . ?
C29 P1 C23 102.94(18) . . ?
C17 P1 C23 99.94(15) . . ?
C29 P1 Ir1 110.23(12) . . ?
C17 P1 Ir1 117.09(11) . . ?
C23 P1 Ir1 119.05(12) . . ?
N2 B1 N1 98.4(4) . . ?
N2 B1 H1C 106(4) . . ?
N1 B1 H1C 111(4) . . ?
C16 O2 H2C 109(4) . . ?
C4 N1 C11 119.2(4) . . ?
C4 N1 B1 109.3(4) . . ?
C11 N1 B1 131.5(4) . . ?
C5 N2 C9 124.0(4) . . ?
C5 N2 B1 111.9(4) . . ?
C9 N2 B1 124.1(4) . . ?
C16 N3 C12 119.8(4) . . ?
C16 N3 Ir1 122.7(3) . . ?
C12 N3 Ir1 117.6(3) . . ?
C2 C1 C11 116.3(4) . . ?
C2 C1 Ir1 128.3(3) . . ?
C11 C1 Ir1 115.4(3) . . ?
C3 C2 C1 121.5(4) . . ?
C3 C2 H2A 119.2 . . ?
C1 C2 H2A 119.2 . . ?
C2 C3 C4 118.4(4) . . ?
C2 C3 H3 120.8 . . ?
C4 C3 H3 120.8 . . ?
N1 C4 C3 122.0(4) . . ?
N1 C4 C5 111.5(4) . . ?
C3 C4 C5 126.4(4) . . ?
N2 C5 C6 121.8(4) . . ?
N2 C5 C4 108.9(4) . . ?
C6 C5 C4 129.3(5) . . ?
C5 C6 C7 116.4(5) . . ?
C5 C6 H6 121.8 . . ?
C7 C6 H6 121.8 . . ?
C8 C7 C6 121.9(5) . . ?
C8 C7 H7 119.1 . . ?
C6 C7 H7 119.1 . . ?
C7 C8 C9 121.3(5) . . ?
C7 C8 H8 119.3 . . ?
C9 C8 H8 119.3 . . ?
O1 C9 N2 120.3(4) . . ?
O1 C9 C8 125.1(5) . . ?
N2 C9 C8 114.6(4) . . ?
N1 C11 C1 122.5(4) . . ?
N1 C11 C12 120.6(4) . . ?
C1 C11 C12 116.9(4) . . ?
N3 C12 C13 120.1(4) . . ?
N3 C12 C11 112.5(4) . . ?
C13 C12 C11 127.4(4) . . ?
C12 C13 C14 118.4(5) . . ?
C12 C13 H13 120.8 . . ?
C14 C13 H13 120.8 . . ?
C15 C14 C13 122.2(5) . . ?
C15 C14 H14 118.9 . . ?
C13 C14 H14 118.9 . . ?
C14 C15 C16 116.8(5) . . ?
C14 C15 H15 121.6 . . ?
C16 C15 H15 121.6 . . ?
N3 C16 O2 118.0(4) . . ?
N3 C16 C15 122.7(4) . . ?
O2 C16 C15 119.3(4) . . ?
C18 C17 C22 118.6(3) . . ?
C18 C17 P1 121.2(3) . . ?
C22 C17 P1 119.9(3) . . ?
C17 C18 C19 121.3(4) . . ?
C17 C18 H18 119.4 . . ?
C19 C18 H18 119.4 . . ?
C20 C19 C18 119.8(4) . . ?
C20 C19 H19 120.1 . . ?
C18 C19 H19 120.1 . . ?
C21 C20 C19 119.6(4) . . ?
C21 C20 H20 120.2 . . ?
C19 C20 H20 120.2 . . ?
C20 C21 C22 120.5(4) . . ?
C20 C21 H21 119.7 . . ?
C22 C21 H21 119.7 . . ?
C21 C22 C17 120.3(4) . . ?
C21 C22 H22 119.8 . . ?
C17 C22 H22 119.8 . . ?
C28 C23 C24 118.9(4) . . ?
C28 C23 P1 121.4(3) . . ?
C24 C23 P1 119.6(3) . . ?
C25 C24 C23 119.7(5) . . ?
C25 C24 H24 120.1 . . ?
C23 C24 H24 120.1 . . ?
C26 C25 C24 121.1(5) . . ?
C26 C25 H25 119.4 . . ?
C24 C25 H25 119.4 . . ?
C27 C26 C25 119.0(4) . . ?
C27 C26 H26 120.5 . . ?
C25 C26 H26 120.5 . . ?
C26 C27 C28 120.3(5) . . ?
C26 C27 H27 119.9 . . ?
C28 C27 H27 119.9 . . ?
C23 C28 C27 121.0(4) . . ?
C23 C28 H28 119.5 . . ?
C27 C28 H28 119.5 . . ?
C30 C29 C34 118.9(4) . . ?
C30 C29 P1 121.0(3) . . ?
C34 C29 P1 118.9(3) . . ?
C29 C30 C31 119.2(5) . . ?
C29 C30 H30 120.4 . . ?
C31 C30 H30 120.4 . . ?
C32 C31 C30 119.0(5) . . ?
C32 C31 H31 120.5 . . ?
C30 C31 H31 120.5 . . ?
C33 C32 C31 122.3(5) . . ?
C33 C32 H32 118.8 . . ?
C31 C32 H32 118.8 . . ?
C32 C33 C34 119.2(6) . . ?
C32 C33 H33 120.4 . . ?
C34 C33 H33 120.4 . . ?
C33 C34 C29 121.4(5) . . ?
C33 C34 H34 119.3 . . ?
C29 C34 H34 119.3 . . ?
O3 C35 C36 107.4(7) . . ?
O3 C35 H35A 110.2 . . ?
C36 C35 H35A 110.2 . . ?
O3 C35 H35B 110.2 . . ?
C36 C35 H35B 110.2 . . ?
H35A C35 H35B 108.5 . . ?
C35 C36 H36A 109.5 . . ?
C35 C36 H36B 109.5 . . ?
H36A C36 H36B 109.5 . . ?
C35 C36 H36C 109.5 . . ?
H36A C36 H36C 109.5 . . ?
H36B C36 H36C 109.5 . . ?
C35 O3 C37 110.0(5) . . ?
C38 C37 O3 111.1(6) . . ?
C38 C37 H37A 109.4 . . ?
O3 C37 H37A 109.4 . . ?
C38 C37 H37B 109.4 . . ?
O3 C37 H37B 109.4 . . ?
H37A C37 H37B 108.0 . . ?
C37 C38 H38A 109.5 . . ?
C37 C38 H38B 109.5 . . ?
H38A C38 H38B 109.5 . . ?
C37 C38 H38C 109.5 . . ?
H38A C38 H38C 109.5 . . ?
H38B C38 H38C 109.5 . . ?

loop_
_geom_bond_atom_site_label_1
_geom_bond_atom_site_label_2
_geom_bond_distance
_geom_bond_site_symmetry_2
_geom_bond_publ_flag
Ir1 C1 2.081(4) . ?
Ir1 N3 2.133(3) . ?
Ir1 P1 2.2980(9) 7_575 ?
Ir1 P1 2.2980(9) . ?
Ir1 H1A 1.38(4) . ?
Ir1 H1B 1.41(4) . ?
P1 C29 1.818(4) . ?
P1 C17 1.836(3) . ?
P1 C23 1.839(4) . ?
B1 N2 1.555(7) . ?
B1 N1 1.600(6) . ?
B1 H1C 1.12(8) . ?
O1 C9 1.232(6) . ?
O2 C16 1.333(6) . ?
O2 H2C 0.83(6) . ?
N1 C4 1.340(6) . ?
N1 C11 1.365(5) . ?
N2 C5 1.349(6) . ?
N2 C9 1.389(6) . ?
N3 C16 1.331(6) . ?
N3 C12 1.370(5) . ?
C1 C2 1.400(6) . ?
C1 C11 1.408(6) . ?
C2 C3 1.380(6) . ?
C2 H2A 0.9500 . ?
C3 C4 1.397(6) . ?
C3 H3 0.9500 . ?
C4 C5 1.460(7) . ?
C5 C6 1.364(7) . ?
C6 C7 1.415(7) . ?
C6 H6 0.9500 . ?
C7 C8 1.359(8) . ?
C7 H7 0.9500 . ?
C8 C9 1.420(7) . ?
C8 H8 0.9500 . ?
C11 C12 1.481(6) . ?
C12 C13 1.373(6) . ?
C13 C14 1.386(7) . ?
C13 H13 0.9500 . ?
C14 C15 1.352(7) . ?
C14 H14 0.9500 . ?
C15 C16 1.391(7) . ?
C15 H15 0.9500 . ?
C17 C18 1.380(5) . ?
C17 C22 1.394(5) . ?
C18 C19 1.389(5) . ?
C18 H18 0.9500 . ?
C19 C20 1.382(6) . ?
C19 H19 0.9500 . ?
C20 C21 1.381(6) . ?
C20 H20 0.9500 . ?
C21 C22 1.387(5) . ?
C21 H21 0.9500 . ?
C22 H22 0.9500 . ?
C23 C28 1.363(6) . ?
C23 C24 1.389(6) . ?
C24 C25 1.387(7) . ?
C24 H24 0.9500 . ?
C25 C26 1.377(8) . ?
C25 H25 0.9500 . ?
C26 C27 1.362(7) . ?
C26 H26 0.9500 . ?
C27 C28 1.399(5) . ?
C27 H27 0.9500 . ?
C28 H28 0.9500 . ?
C29 C30 1.389(6) . ?
C29 C34 1.400(6) . ?
C30 C31 1.420(6) . ?
C30 H30 0.9500 . ?
C31 C32 1.378(9) . ?
C31 H31 0.9500 . ?
C32 C33 1.349(10) . ?
C32 H32 0.9500 . ?
C33 C34 1.380(7) . ?
C33 H33 0.9500 . ?
C34 H34 0.9500 . ?
C35 O3 1.255(10) . ?
C35 C36 1.479(11) . ?
C35 H35A 0.9900 . ?
C35 H35B 0.9900 . ?
C36 H36A 0.9800 . ?
C36 H36B 0.9800 . ?
C36 H36C 0.9800 . ?
O3 C37 1.481(9) . ?
C37 C38 1.408(9) . ?
C37 H37A 0.9900 . ?
C37 H37B 0.9900 . ?
C38 H38A 0.9800 . ?
C38 H38B 0.9800 . ?
C38 H38C 0.9800 . ?

loop_
_geom_torsion_atom_site_label_1
_geom_torsion_atom_site_label_2
_geom_torsion_atom_site_label_3
_geom_torsion_atom_site_label_4
_geom_torsion
_geom_torsion_site_symmetry_1
_geom_torsion_site_symmetry_2
_geom_torsion_site_symmetry_3
_geom_torsion_site_symmetry_4
_geom_torsion_publ_flag
N2 B1 N1 C4 0.000(1) . . . . ?
N2 B1 N1 C11 180.000(1) . . . . ?
N1 B1 N2 C5 0.000(1) . . . . ?
N1 B1 N2 C9 180.000(1) . . . . ?
C11 C1 C2 C3 0.000(1) . . . . ?
Ir1 C1 C2 C3 180.000(1) . . . . ?
C1 C2 C3 C4 0.000(1) . . . . ?
C11 N1 C4 C3 0.000(1) . . . . ?
B1 N1 C4 C3 180.000(1) . . . . ?
C11 N1 C4 C5 180.000(1) . . . . ?
B1 N1 C4 C5 0.000(1) . . . . ?
C2 C3 C4 N1 0.000(1) . . . . ?
C2 C3 C4 C5 180.000(1) . . . . ?
C9 N2 C5 C6 0.000(2) . . . . ?
B1 N2 C5 C6 180.000(1) . . . . ?
C9 N2 C5 C4 180.000(1) . . . . ?
B1 N2 C5 C4 0.000(1) . . . . ?
N1 C4 C5 N2 0.000(1) . . . . ?
C3 C4 C5 N2 180.000(1) . . . . ?
N1 C4 C5 C6 180.000(1) . . . . ?
C3 C4 C5 C6 0.000(2) . . . . ?
N2 C5 C6 C7 0.000(2) . . . . ?
C4 C5 C6 C7 180.000(1) . . . . ?
C5 C6 C7 C8 0.000(2) . . . . ?
C6 C7 C8 C9 0.000(2) . . . . ?
C5 N2 C9 O1 180.000(1) . . . . ?
B1 N2 C9 O1 0.000(1) . . . . ?
C5 N2 C9 C8 0.000(1) . . . . ?
B1 N2 C9 C8 180.000(1) . . . . ?
C7 C8 C9 O1 180.000(1) . . . . ?
C7 C8 C9 N2 0.000(2) . . . . ?
C4 N1 C11 C1 0.000(1) . . . . ?
B1 N1 C11 C1 180.000(1) . . . . ?
C4 N1 C11 C12 180.000(1) . . . . ?
B1 N1 C11 C12 0.000(1) . . . . ?
C2 C1 C11 N1 0.000(1) . . . . ?
Ir1 C1 C11 N1 180.000(1) . . . . ?
C2 C1 C11 C12 180.000(1) . . . . ?
Ir1 C1 C11 C12 0.000(1) . . . . ?
C16 N3 C12 C13 0.000(1) . . . . ?
Ir1 N3 C12 C13 180.000(1) . . . . ?
C16 N3 C12 C11 180.000(1) . . . . ?
Ir1 N3 C12 C11 0.000(1) . . . . ?
N1 C11 C12 N3 180.000(1) . . . . ?
C1 C11 C12 N3 0.000(1) . . . . ?
N1 C11 C12 C13 0.000(1) . . . . ?
C1 C11 C12 C13 180.000(1) . . . . ?
N3 C12 C13 C14 0.000(1) . . . . ?
C11 C12 C13 C14 180.000(1) . . . . ?
C12 C13 C14 C15 0.000(1) . . . . ?
C13 C14 C15 C16 0.000(1) . . . . ?
C12 N3 C16 O2 180.000(0) . . . . ?
Ir1 N3 C16 O2 0.000(1) . . . . ?
C12 N3 C16 C15 0.000(1) . . . . ?
Ir1 N3 C16 C15 180.000(0) . . . . ?
C14 C15 C16 N3 0.000(1) . . . . ?
C14 C15 C16 O2 180.000(1) . . . . ?
C29 P1 C17 C18 148.3(3) . . . . ?
C23 P1 C17 C18 -105.1(3) . . . . ?
Ir1 P1 C17 C18 24.9(3) . . . . ?
C29 P1 C17 C22 -39.0(3) . . . . ?
C23 P1 C17 C22 67.7(3) . . . . ?
Ir1 P1 C17 C22 -162.3(2) . . . . ?
C22 C17 C18 C19 -0.8(5) . . . . ?
P1 C17 C18 C19 172.0(3) . . . . ?
C17 C18 C19 C20 -0.2(6) . . . . ?
C18 C19 C20 C21 1.3(6) . . . . ?
C19 C20 C21 C22 -1.4(7) . . . . ?
C20 C21 C22 C17 0.3(7) . . . . ?
C18 C17 C22 C21 0.8(6) . . . . ?
P1 C17 C22 C21 -172.2(3) . . . . ?
C29 P1 C23 C28 -144.6(3) . . . . ?
C17 P1 C23 C28 106.4(3) . . . . ?
Ir1 P1 C23 C28 -22.3(3) . . . . ?
C29 P1 C23 C24 38.2(4) . . . . ?
C17 P1 C23 C24 -70.7(4) . . . . ?
Ir1 P1 C23 C24 160.5(3) . . . . ?
C28 C23 C24 C25 -1.6(7) . . . . ?
P1 C23 C24 C25 175.6(4) . . . . ?
C23 C24 C25 C26 0.3(8) . . . . ?
C24 C25 C26 C27 1.3(8) . . . . ?
C25 C26 C27 C28 -1.5(7) . . . . ?
C24 C23 C28 C27 1.4(6) . . . . ?
P1 C23 C28 C27 -175.8(3) . . . . ?
C26 C27 C28 C23 0.2(7) . . . . ?
C17 P1 C29 C30 -42.8(3) . . . . ?
C23 P1 C29 C30 -147.3(3) . . . . ?
Ir1 P1 C29 C30 84.7(3) . . . . ?
C17 P1 C29 C34 149.8(3) . . . . ?
C23 P1 C29 C34 45.4(4) . . . . ?
Ir1 P1 C29 C34 -82.6(3) . . . . ?
C34 C29 C30 C31 -1.2(6) . . . . ?
P1 C29 C30 C31 -168.5(3) . . . . ?
C29 C30 C31 C32 1.6(7) . . . . ?
C30 C31 C32 C33 -1.3(8) . . . . ?
C31 C32 C33 C34 0.5(9) . . . . ?
C32 C33 C34 C29 -0.1(8) . . . . ?
C30 C29 C34 C33 0.4(7) . . . . ?
P1 C29 C34 C33 168.0(4) . . . . ?
C36 C35 O3 C37 -172.4(6) . . . . ?
C35 O3 C37 C38 -170.7(6) . . . . ?
